data_4320466
loop_
_publ_author_name
'David A. Brown'
'W. Errington'
'W. K. Glass'
'W. Haase'
'T. J. Kemp'
'H. Nimir'
'S. M. Ostrovsky'
'R. Werner'

_publ_section_title
;
 Magnetic, Spectroscopic, and Structural Studies of Dicobalt Hydroxamates
 and Model Hydrolases
;
_journal_name_full 'Inorganic Chemistry'
_journal_page_first 5962
_journal_page_last 5971
_journal_paper_doi 10.1021/ic0103345
_journal_volume 40
_journal_year 2001
_chemical_formula_sum 'C19 H45 Co2 F3 N6 O10 S'
_chemical_formula_weight 724.53
_chemical_name_systematic
;
?
;
_space_group_IT_number 2
_symmetry_cell_setting triclinic
_symmetry_space_group_name_Hall '-P 1'
_symmetry_space_group_name_H-M 'P -1'
_atom_sites_solution_hydrogens geom
_atom_sites_solution_primary direct
_atom_sites_solution_secondary difmap
_audit_creation_method SHELXL-97
_cell_angle_alpha 77.1480(10)
_cell_angle_beta 81.7570(10)
_cell_angle_gamma 71.2990(10)
_cell_formula_units_Z 2
_cell_length_a 10.4771(5)
_cell_length_b 11.4398(6)
_cell_length_c 14.9218(7)
_cell_measurement_reflns_used 6538
_cell_measurement_temperature 180(2)
_cell_measurement_theta_max 28.55
_cell_measurement_theta_min 1.91
_cell_volume 1646.57(14)
_computing_cell_refinement 'SAINT (Siemens, 1995)'
_computing_data_collection 'SMART (Siemens, 1994)'
_computing_data_reduction SAINT
_computing_structure_refinement 'SHELXL-97 (Sheldrick, 1997)'
_computing_structure_solution 'SHELXS-97 (Sheldrick, 1990)'
_diffrn_ambient_temperature 180(2)
_diffrn_detector_area_resol_mean 8.192
_diffrn_measured_fraction_theta_full 0.872
_diffrn_measured_fraction_theta_max 0.872
_diffrn_measurement_device_type ' Siemens SMART CCD area-detector diffractometer'
_diffrn_measurement_method '\w scans'
_diffrn_radiation_monochromator graphite
_diffrn_radiation_source 'normal-focus sealed tube'
_diffrn_radiation_type MoK\a
_diffrn_radiation_wavelength 0.71073
_diffrn_reflns_av_R_equivalents 0.0162
_diffrn_reflns_av_sigmaI/netI 0.0241
_diffrn_reflns_limit_h_max 9
_diffrn_reflns_limit_h_min -13
_diffrn_reflns_limit_k_max 15
_diffrn_reflns_limit_k_min -15
_diffrn_reflns_limit_l_max 19
_diffrn_reflns_limit_l_min -19
_diffrn_reflns_number 10071
_diffrn_reflns_theta_full 28.55
_diffrn_reflns_theta_max 28.55
_diffrn_reflns_theta_min 1.91
_diffrn_standards_decay_% 0
_diffrn_standards_number 0
_exptl_absorpt_coefficient_mu 1.141
_exptl_absorpt_correction_T_max 0.8566
_exptl_absorpt_correction_T_min 0.6582
_exptl_absorpt_correction_type multi-scan
_exptl_absorpt_process_details 'SADABS (Sheldrick, 1996)'
_exptl_crystal_colour red
_exptl_crystal_density_diffrn 1.461
_exptl_crystal_density_method 'not measured'
_exptl_crystal_description block
_exptl_crystal_F_000 756
_exptl_crystal_size_max 0.40
_exptl_crystal_size_mid 0.30
_exptl_crystal_size_min 0.14
_refine_diff_density_max 1.025
_refine_diff_density_min -0.583
_refine_diff_density_rms 0.080
_refine_ls_extinction_method none
_refine_ls_goodness_of_fit_ref 1.068
_refine_ls_hydrogen_treatment constr
_refine_ls_matrix_type full
_refine_ls_number_parameters 423
_refine_ls_number_reflns 7306
_refine_ls_number_restraints 48
_refine_ls_restrained_S_all 1.093
_refine_ls_R_factor_all 0.0648
_refine_ls_R_factor_gt 0.0515
_refine_ls_shift/su_max 0.008
_refine_ls_shift/su_mean 0.000
_refine_ls_structure_factor_coef Fsqd
_refine_ls_weighting_details 'calc w=1/[\s^2^(Fo^2^)+(0.0553P)^2^+2.9673P] where P=(Fo^2^+2Fc^2^)/3'
_refine_ls_weighting_scheme calc
_refine_ls_wR_factor_gt 0.1218
_refine_ls_wR_factor_ref 0.1343
_reflns_number_gt 6139
_reflns_number_total 7306
_reflns_threshold_expression >2\s(I)
_cod_data_source_file ic0103345_3.cif
_cod_data_source_block has2b
_cod_database_code 4320466

loop_
_symmetry_equiv_pos_as_xyz
'x, y, z'
'-x, -y, -z'

loop_
_atom_site_label
_atom_site_type_symbol
_atom_site_fract_x
_atom_site_fract_y
_atom_site_fract_z
_atom_site_U_iso_or_equiv
_atom_site_adp_type
_atom_site_occupancy
_atom_site_symmetry_multiplicity
_atom_site_calc_flag
_atom_site_refinement_flags
_atom_site_disorder_assembly
_atom_site_disorder_group
Co1 Co 1.17923(4) 0.27806(4) 0.28309(3) 0.02973(12) Uani 1 1 d . . .
Co2 Co 0.99281(4) 0.17679(4) 0.19786(3) 0.03043(12) Uani 1 1 d . . .
S1 S 0.62316(10) 0.76950(10) 0.27290(7) 0.0477(2) Uani 1 1 d D . .
F1 F 0.4759(9) 0.6522(10) 0.3908(5) 0.173(4) Uani 0.815(11) 1 d PD A 1
F2 F 0.5959(10) 0.5449(5) 0.3002(6) 0.192(5) Uani 0.815(11) 1 d PD A 1
F3 F 0.4243(9) 0.6958(8) 0.2503(8) 0.209(6) Uani 0.815(11) 1 d PD A 1
F1' F 0.542(2) 0.599(2) 0.3752(15) 0.084(7) Uiso 0.185(11) 1 d PD A 2
F2' F 0.511(2) 0.627(2) 0.2346(13) 0.092(8) Uiso 0.185(11) 1 d PD A 2
F3' F 0.3799(19) 0.7508(17) 0.3178(14) 0.088(7) Uiso 0.185(11) 1 d PD A 2
O1 O 1.0236(3) 0.2770(3) 0.38286(17) 0.0478(6) Uani 1 1 d . . .
O2 O 0.8744(3) 0.2420(3) 0.3081(2) 0.0534(7) Uani 1 1 d . . .
O3 O 1.0606(2) 0.3441(2) 0.16394(14) 0.0309(4) Uani 1 1 d . . .
O4 O 1.3281(2) 0.2879(2) 0.17793(15) 0.0367(5) Uani 1 1 d . . .
O5 O 1.1718(2) 0.1018(2) 0.26455(16) 0.0357(5) Uani 1 1 d . . .
O6 O 1.1229(3) 0.0983(2) 0.09416(17) 0.0432(6) Uani 1 1 d . . .
O7 O 0.6813(5) 0.7519(5) 0.1838(3) 0.0800(16) Uani 0.767(7) 1 d PD B 1
O8 O 0.5282(4) 0.8835(4) 0.2822(5) 0.089(2) Uani 0.767(7) 1 d PD B 1
O9 O 0.7239(5) 0.7276(6) 0.3398(3) 0.0850(18) Uani 0.767(7) 1 d PD B 1
O7' O 0.5517(11) 0.8834(10) 0.2038(8) 0.049(3) Uiso 0.233(7) 1 d PD B 2
O8' O 0.7407(14) 0.6999(15) 0.2354(12) 0.092(6) Uiso 0.233(7) 1 d PD B 2
O9' O 0.6188(19) 0.8123(16) 0.3553(8) 0.097(6) Uiso 0.233(7) 1 d PD B 2
N1 N 1.1557(3) 0.3464(3) 0.08782(19) 0.0327(6) Uani 1 1 d . . .
H1 H 1.135(4) 0.365(4) 0.032(3) 0.047(11) Uiso 1 1 d . . .
N2 N 1.2687(3) 0.0396(3) 0.2044(3) 0.0466(8) Uani 1 1 d . . .
H2D H 1.345(4) 0.003(4) 0.225(3) 0.042(11) Uiso 1 1 d . . .
N3 N 1.3229(3) 0.2089(3) 0.3886(2) 0.0422(7) Uani 1 1 d . . .
N4 N 1.1730(3) 0.4659(3) 0.3095(2) 0.0463(7) Uani 1 1 d . . .
N5 N 0.8139(3) 0.2476(3) 0.1183(2) 0.0434(7) Uani 1 1 d . . .
N6 N 0.9233(3) 0.0064(3) 0.2386(2) 0.0482(8) Uani 1 1 d . . .
C1 C 0.9104(4) 0.2667(4) 0.3766(3) 0.0512(10) Uani 1 1 d . . .
C2 C 0.8074(6) 0.2850(8) 0.4588(4) 0.101(2) Uani 1 1 d . . .
H2A H 0.8537 0.2527 0.5158 0.152 Uiso 1 1 calc R . .
H2B H 0.7425 0.2395 0.4587 0.152 Uiso 1 1 calc R . .
H2C H 0.7594 0.3748 0.4549 0.152 Uiso 1 1 calc R . .
C3 C 1.2854(3) 0.3170(3) 0.0989(2) 0.0340(7) Uani 1 1 d . . .
C4 C 1.3809(4) 0.3201(4) 0.0147(2) 0.0475(9) Uani 1 1 d . . .
H4A H 1.4261 0.3837 0.0124 0.071 Uiso 1 1 calc R . .
H4B H 1.3308 0.3410 -0.0403 0.071 Uiso 1 1 calc R . .
H4C H 1.4486 0.2376 0.0165 0.071 Uiso 1 1 calc R . .
C5 C 1.2386(4) 0.0398(4) 0.1221(3) 0.0485(9) Uani 1 1 d . . .
C6 C 1.3476(5) -0.0345(6) 0.0619(4) 0.0832(18) Uani 1 1 d . . .
H6A H 1.3252 -0.1092 0.0561 0.125 Uiso 1 1 calc R . .
H6B H 1.4340 -0.0603 0.0897 0.125 Uiso 1 1 calc R . .
H6C H 1.3546 0.0176 0.0008 0.125 Uiso 1 1 calc R . .
C7 C 1.2902(5) 0.1092(6) 0.4600(3) 0.0784(16) Uani 1 1 d . . .
H7A H 1.3112 0.0325 0.4347 0.118 Uiso 1 1 calc R . .
H7B H 1.1938 0.1361 0.4802 0.118 Uiso 1 1 calc R . .
H7C H 1.3438 0.0926 0.5126 0.118 Uiso 1 1 calc R . .
C8 C 1.4622(4) 0.1620(5) 0.3534(3) 0.0675(14) Uani 1 1 d . . .
H8A H 1.5218 0.1447 0.4028 0.101 Uiso 1 1 calc R . .
H8B H 1.4840 0.2251 0.3026 0.101 Uiso 1 1 calc R . .
H8C H 1.4750 0.0844 0.3310 0.101 Uiso 1 1 calc R . .
C9 C 1.2989(7) 0.3189(5) 0.4327(4) 0.090(2) Uani 1 1 d . . .
H9A H 1.2180 0.3240 0.4768 0.108 Uiso 1 1 calc R . .
H9B H 1.3768 0.3042 0.4686 0.108 Uiso 1 1 calc R . .
C10 C 1.2800(6) 0.4345(5) 0.3729(4) 0.0843(19) Uani 1 1 d . . .
H10A H 1.3662 0.4348 0.3358 0.101 Uiso 1 1 calc R . .
H10B H 1.2579 0.5012 0.4100 0.101 Uiso 1 1 calc R . .
C11 C 1.2064(5) 0.5494(4) 0.2243(3) 0.0600(11) Uani 1 1 d . . .
H11A H 1.1366 0.5698 0.1813 0.090 Uiso 1 1 calc R . .
H11B H 1.2941 0.5066 0.1956 0.090 Uiso 1 1 calc R . .
H11C H 1.2105 0.6270 0.2397 0.090 Uiso 1 1 calc R . .
C12 C 1.0409(5) 0.5339(4) 0.3499(3) 0.0650(12) Uani 1 1 d . . .
H12A H 1.0167 0.4816 0.4072 0.098 Uiso 1 1 calc R . .
H12B H 0.9722 0.5529 0.3063 0.098 Uiso 1 1 calc R . .
H12C H 1.0458 0.6124 0.3632 0.098 Uiso 1 1 calc R . .
C13 C 0.8484(6) 0.2875(7) 0.0212(3) 0.089(2) Uani 1 1 d . . .
H13A H 0.9125 0.2163 -0.0034 0.133 Uiso 1 1 calc R . .
H13B H 0.8897 0.3551 0.0135 0.133 Uiso 1 1 calc R . .
H13C H 0.7664 0.3180 -0.0121 0.133 Uiso 1 1 calc R . .
C14 C 0.7092(5) 0.3511(5) 0.1548(4) 0.0731(14) Uani 1 1 d . . .
H14A H 0.7430 0.4237 0.1463 0.110 Uiso 1 1 calc R . .
H14B H 0.6875 0.3234 0.2206 0.110 Uiso 1 1 calc R . .
H14C H 0.6276 0.3748 0.1217 0.110 Uiso 1 1 calc R . .
C15 C 0.7580(5) 0.1419(5) 0.1337(4) 0.0755(15) Uani 1 1 d . . .
H15A H 0.6588 0.1767 0.1311 0.091 Uiso 1 1 calc R . .
H15B H 0.7932 0.0966 0.0817 0.091 Uiso 1 1 calc R . .
C16 C 0.7842(5) 0.0532(5) 0.2166(5) 0.095(2) Uani 1 1 d . . .
H16A H 0.7539 -0.0190 0.2130 0.114 Uiso 1 1 calc R . .
H16B H 0.7290 0.0922 0.2680 0.114 Uiso 1 1 calc R . .
C17 C 1.0005(6) -0.0989(4) 0.1944(5) 0.093(2) Uani 1 1 d . . .
H17A H 0.9551 -0.1644 0.2098 0.140 Uiso 1 1 calc R . .
H17B H 1.0915 -0.1330 0.2161 0.140 Uiso 1 1 calc R . .
H17C H 1.0067 -0.0702 0.1274 0.140 Uiso 1 1 calc R . .
C18 C 0.9283(9) -0.0427(7) 0.3387(4) 0.114(3) Uani 1 1 d . . .
H18A H 0.8815 0.0256 0.3723 0.171 Uiso 1 1 calc R . .
H18B H 1.0228 -0.0772 0.3539 0.171 Uiso 1 1 calc R . .
H18C H 0.8841 -0.1089 0.3563 0.171 Uiso 1 1 calc R . .
C19 C 0.5221(8) 0.6628(8) 0.3038(5) 0.114(3) Uani 1 1 d D A .
O10 O 0.9118(3) 0.5893(3) 0.10009(19) 0.0479(6) Uani 1 1 d . . .
H10C H 0.858(4) 0.618(4) 0.140(3) 0.032(10) Uiso 1 1 d . . .
H10D H 0.944(5) 0.515(5) 0.123(3) 0.066(15) Uiso 1 1 d . . .

loop_
_atom_site_aniso_label
_atom_site_aniso_U_11
_atom_site_aniso_U_22
_atom_site_aniso_U_33
_atom_site_aniso_U_23
_atom_site_aniso_U_13
_atom_site_aniso_U_12
Co1 0.0289(2) 0.0322(2) 0.0253(2) -0.00686(16) -0.00252(15) -0.00420(16)
Co2 0.0281(2) 0.0310(2) 0.0308(2) -0.00714(17) 0.00191(16) -0.00779(17)
S1 0.0416(5) 0.0497(5) 0.0551(6) -0.0199(4) -0.0019(4) -0.0122(4)
F1 0.180(8) 0.216(10) 0.155(7) -0.053(6) 0.081(6) -0.132(8)
F2 0.315(11) 0.071(4) 0.203(8) -0.034(4) 0.031(8) -0.092(5)
F3 0.161(8) 0.161(7) 0.360(14) 0.010(9) -0.140(10) -0.112(7)
O1 0.0401(14) 0.0689(18) 0.0364(13) -0.0219(12) 0.0077(10) -0.0156(13)
O2 0.0353(13) 0.079(2) 0.0544(16) -0.0376(15) 0.0131(11) -0.0194(13)
O3 0.0319(11) 0.0317(11) 0.0272(10) -0.0037(8) -0.0025(8) -0.0079(9)
O4 0.0310(11) 0.0482(13) 0.0294(11) -0.0056(10) -0.0042(9) -0.0102(10)
O5 0.0330(11) 0.0311(11) 0.0375(12) -0.0082(9) -0.0003(9) -0.0017(9)
O6 0.0437(14) 0.0512(14) 0.0414(13) -0.0211(11) 0.0088(11) -0.0203(12)
O7 0.083(3) 0.101(4) 0.055(3) -0.029(3) 0.004(2) -0.021(3)
O8 0.052(3) 0.059(3) 0.159(6) -0.048(3) -0.022(3) 0.005(2)
O9 0.056(3) 0.127(5) 0.072(3) -0.030(3) -0.020(2) -0.013(3)
N1 0.0322(14) 0.0359(14) 0.0280(13) -0.0036(11) -0.0034(11) -0.0085(11)
N2 0.0316(15) 0.0396(16) 0.069(2) -0.0285(15) -0.0005(15) -0.0005(13)
N3 0.0417(16) 0.0442(16) 0.0327(14) -0.0028(12) -0.0117(12) -0.0010(13)
N4 0.0483(18) 0.0402(16) 0.0507(18) -0.0153(14) -0.0215(14) -0.0015(13)
N5 0.0395(16) 0.0417(16) 0.0525(18) -0.0064(14) -0.0107(13) -0.0154(13)
N6 0.0453(17) 0.0377(16) 0.057(2) -0.0017(14) 0.0054(15) -0.0156(14)
C1 0.041(2) 0.071(3) 0.044(2) -0.0272(19) 0.0132(16) -0.0152(19)
C2 0.064(3) 0.193(7) 0.070(3) -0.077(4) 0.032(3) -0.052(4)
C3 0.0328(16) 0.0337(16) 0.0321(16) -0.0055(13) -0.0048(12) -0.0048(13)
C4 0.0359(18) 0.067(2) 0.0323(17) -0.0035(17) -0.0002(14) -0.0100(17)
C5 0.0381(19) 0.051(2) 0.065(2) -0.0341(19) 0.0160(17) -0.0181(17)
C6 0.050(3) 0.110(4) 0.110(4) -0.083(4) 0.029(3) -0.025(3)
C7 0.062(3) 0.100(4) 0.046(2) 0.028(3) -0.009(2) -0.013(3)
C8 0.037(2) 0.091(4) 0.053(2) 0.011(2) -0.0146(18) -0.001(2)
C9 0.126(5) 0.072(3) 0.074(3) -0.024(3) -0.065(4) -0.002(3)
C10 0.100(4) 0.054(3) 0.112(4) -0.030(3) -0.074(4) -0.002(3)
C11 0.065(3) 0.038(2) 0.081(3) -0.012(2) -0.012(2) -0.0199(19)
C12 0.071(3) 0.048(2) 0.066(3) -0.025(2) -0.003(2) 0.004(2)
C13 0.067(3) 0.145(6) 0.050(3) 0.014(3) -0.022(2) -0.040(4)
C14 0.050(3) 0.061(3) 0.108(4) -0.025(3) -0.027(3) -0.001(2)
C15 0.072(3) 0.076(3) 0.096(4) 0.002(3) -0.037(3) -0.045(3)
C16 0.056(3) 0.056(3) 0.170(7) 0.014(4) -0.021(4) -0.033(2)
C17 0.085(4) 0.039(2) 0.154(6) -0.033(3) 0.039(4) -0.027(2)
C18 0.183(8) 0.100(5) 0.069(4) 0.019(3) 0.013(4) -0.088(5)
C19 0.127(7) 0.131(7) 0.114(6) -0.051(5) 0.030(5) -0.078(6)
O10 0.0510(16) 0.0466(16) 0.0343(14) -0.0023(12) -0.0078(12) -0.0001(13)

loop_
_atom_type_symbol
_atom_type_description
_atom_type_scat_dispersion_real
_atom_type_scat_dispersion_imag
_atom_type_scat_source
C C 0.0033 0.0016 'International Tables Vol C Tables 4.2.6.8 and 6.1.1.4'
H H 0.0000 0.0000 'International Tables Vol C Tables 4.2.6.8 and 6.1.1.4'
N N 0.0061 0.0033 'International Tables Vol C Tables 4.2.6.8 and 6.1.1.4'
O O 0.0106 0.0060 'International Tables Vol C Tables 4.2.6.8 and 6.1.1.4'
F F 0.0171 0.0103 'International Tables Vol C Tables 4.2.6.8 and 6.1.1.4'
S S 0.1246 0.1234 'International Tables Vol C Tables 4.2.6.8 and 6.1.1.4'
Co Co 0.3494 0.9721 'International Tables Vol C Tables 4.2.6.8 and 6.1.1.4'

loop_
_geom_angle_atom_site_label_1
_geom_angle_atom_site_label_2
_geom_angle_atom_site_label_3
_geom_angle
_geom_angle_site_symmetry_1
_geom_angle_site_symmetry_3
_geom_angle_publ_flag
O1 Co1 O4 176.61(10) . . ?
O1 Co1 O5 87.69(10) . . ?
O4 Co1 O5 93.58(9) . . ?
O1 Co1 O3 97.97(9) . . ?
O4 Co1 O3 79.12(8) . . ?
O5 Co1 O3 81.65(8) . . ?
O1 Co1 N3 90.05(11) . . ?
O4 Co1 N3 92.88(10) . . ?
O5 Co1 N3 98.04(10) . . ?
O3 Co1 N3 171.95(10) . . ?
O1 Co1 N4 88.16(12) . . ?
O4 Co1 N4 90.54(12) . . ?
O5 Co1 N4 175.79(11) . . ?
O3 Co1 N4 98.29(9) . . ?
N3 Co1 N4 82.61(11) . . ?
O2 Co2 O6 175.04(12) . . ?
O2 Co2 O5 95.70(10) . . ?
O6 Co2 O5 80.07(10) . . ?
O2 Co2 O3 90.06(10) . . ?
O6 Co2 O3 91.90(9) . . ?
O5 Co2 O3 82.08(8) . . ?
O2 Co2 N5 89.04(12) . . ?
O6 Co2 N5 95.16(11) . . ?
O5 Co2 N5 175.19(11) . . ?
O3 Co2 N5 98.76(10) . . ?
O2 Co2 N6 88.01(12) . . ?
O6 Co2 N6 89.92(11) . . ?
O5 Co2 N6 96.76(11) . . ?
O3 Co2 N6 177.64(11) . . ?
N5 Co2 N6 82.57(12) . . ?
O8' S1 O8 151.9(8) . . ?
O8' S1 O7 43.0(7) . . ?
O8 S1 O7 118.3(4) . . ?
O8' S1 O9' 121.1(9) . . ?
O8 S1 O9' 63.4(7) . . ?
O7 S1 O9' 151.4(8) . . ?
O8' S1 O9 71.1(8) . . ?
O8 S1 O9 113.1(3) . . ?
O7 S1 O9 112.1(3) . . ?
O9' S1 O9 51.5(7) . . ?
O8' S1 O7' 112.2(8) . . ?
O8 S1 O7' 46.8(5) . . ?
O7 S1 O7' 71.8(5) . . ?
O9' S1 O7' 106.6(7) . . ?
O9 S1 O7' 142.4(5) . . ?
O8' S1 C19 103.3(8) . . ?
O8 S1 C19 102.0(3) . . ?
O7 S1 C19 103.6(3) . . ?
O9' S1 C19 103.7(8) . . ?
O9 S1 C19 106.0(4) . . ?
O7' S1 C19 109.2(5) . . ?
C1 O1 Co1 128.6(2) . . ?
C1 O2 Co2 128.2(2) . . ?
N1 O3 Co1 104.85(16) . . ?
N1 O3 Co2 114.65(17) . . ?
Co1 O3 Co2 90.73(8) . . ?
C3 O4 Co1 113.4(2) . . ?
N2 O5 Co2 106.8(2) . . ?
N2 O5 Co1 118.2(2) . . ?
Co2 O5 Co1 94.68(9) . . ?
C5 O6 Co2 110.7(2) . . ?
C3 N1 O3 121.0(3) . . ?
C5 N2 O5 120.2(3) . . ?
C8 N3 C7 108.3(3) . . ?
C8 N3 C9 112.6(4) . . ?
C7 N3 C9 107.0(4) . . ?
C8 N3 Co1 114.1(2) . . ?
C7 N3 Co1 111.4(3) . . ?
C9 N3 Co1 103.3(2) . . ?
C12 N4 C10 111.6(4) . . ?
C12 N4 C11 107.5(3) . . ?
C10 N4 C11 108.8(4) . . ?
C12 N4 Co1 113.2(3) . . ?
C10 N4 Co1 103.6(2) . . ?
C11 N4 Co1 112.2(2) . . ?
C13 N5 C15 111.5(4) . . ?
C13 N5 C14 110.2(4) . . ?
C15 N5 C14 106.9(4) . . ?
C13 N5 Co2 111.7(3) . . ?
C15 N5 Co2 104.7(3) . . ?
C14 N5 Co2 111.7(3) . . ?
C16 N6 C17 112.3(5) . . ?
C16 N6 C18 109.0(5) . . ?
C17 N6 C18 105.8(5) . . ?
C16 N6 Co2 103.1(3) . . ?
C17 N6 Co2 115.6(3) . . ?
C18 N6 Co2 111.2(3) . . ?
O1 C1 O2 125.5(3) . . ?
O1 C1 C2 117.5(4) . . ?
O2 C1 C2 117.1(4) . . ?
O4 C3 N1 121.3(3) . . ?
O4 C3 C4 120.6(3) . . ?
N1 C3 C4 118.0(3) . . ?
O6 C5 N2 122.0(3) . . ?
O6 C5 C6 120.8(4) . . ?
N2 C5 C6 117.2(4) . . ?
C10 C9 N3 115.8(4) . . ?
C9 C10 N4 114.9(5) . . ?
C16 C15 N5 117.5(4) . . ?
C15 C16 N6 115.5(5) . . ?
F1' C19 F2' 124.3(16) . . ?
F1' C19 F3 133.5(14) . . ?
F2' C19 F3 48.0(9) . . ?
F1' C19 F1 37.5(10) . . ?
F2' C19 F1 138.5(13) . . ?
F3 C19 F1 111.0(8) . . ?
F1' C19 F2 65.9(12) . . ?
F2' C19 F2 65.9(11) . . ?
F3 C19 F2 109.2(7) . . ?
F1 C19 F2 101.2(8) . . ?
F1' C19 F3' 103.9(12) . . ?
F2' C19 F3' 100.0(12) . . ?
F3 C19 F3' 52.3(8) . . ?
F1 C19 F3' 67.5(9) . . ?
F2 C19 F3' 145.3(11) . . ?
F1' C19 S1 113.4(14) . . ?
F2' C19 S1 109.2(12) . . ?
F3 C19 S1 110.9(6) . . ?
F1 C19 S1 112.2(6) . . ?
F2 C19 S1 111.8(6) . . ?
F3' C19 S1 102.6(10) . . ?

loop_
_geom_bond_atom_site_label_1
_geom_bond_atom_site_label_2
_geom_bond_distance
_geom_bond_site_symmetry_2
_geom_bond_publ_flag
Co1 O1 2.045(2) . ?
Co1 O4 2.059(2) . ?
Co1 O5 2.122(2) . ?
Co1 O3 2.170(2) . ?
Co1 N3 2.176(3) . ?
Co1 N4 2.249(3) . ?
Co2 O2 2.041(2) . ?
Co2 O6 2.071(2) . ?
Co2 O5 2.090(2) . ?
Co2 O3 2.182(2) . ?
Co2 N5 2.195(3) . ?
Co2 N6 2.226(3) . ?
S1 O8' 1.354(11) . ?
S1 O8 1.385(4) . ?
S1 O7 1.410(4) . ?
S1 O9' 1.412(11) . ?
S1 O9 1.451(4) . ?
S1 O7' 1.523(9) . ?
S1 C19 1.806(7) . ?
F1 C19 1.313(8) . ?
F2 C19 1.330(9) . ?
F3 C19 1.297(9) . ?
F1' C19 1.16(2) . ?
F2' C19 1.227(19) . ?
F3' C19 1.523(18) . ?
O1 C1 1.248(5) . ?
O2 C1 1.256(5) . ?
O3 N1 1.401(3) . ?
O4 C3 1.259(4) . ?
O5 N2 1.379(4) . ?
O6 C5 1.262(5) . ?
N1 C3 1.316(4) . ?
N2 C5 1.310(5) . ?
N3 C8 1.449(5) . ?
N3 C7 1.468(6) . ?
N3 C9 1.482(6) . ?
N4 C12 1.471(5) . ?
N4 C10 1.475(5) . ?
N4 C11 1.482(6) . ?
N5 C13 1.448(6) . ?
N5 C15 1.465(5) . ?
N5 C14 1.478(6) . ?
N6 C16 1.441(6) . ?
N6 C17 1.455(6) . ?
N6 C18 1.476(7) . ?
C1 C2 1.517(6) . ?
C3 C4 1.491(5) . ?
C5 C6 1.502(5) . ?
C9 C10 1.394(8) . ?
C15 C16 1.413(8) . ?
